data_7057624
loop_
_publ_author_name
'Ma, Jing-xin'
'Yang, Zhihua'
'Zhou, Tong'
'Guo, Qi'
'Yang, Jinhui'
'Yang, Tianlin'
'Yang, Qingfeng'

_publ_section_title
;
 Construction of structurally diverse luminescent lead(ii) fluorinated
 coordination polymers based on auxiliary ligands
;
_journal_issue 18
_journal_name_full 'New Journal of Chemistry'
_journal_page_first 15413
_journal_paper_doi 10.1039/C8NJ02846J
_journal_volume 42
_journal_year 2018
_chemical_formula_sum 'C18 H8 F4 N2 O4 Pb'
_chemical_formula_weight 599.45
_space_group_crystal_system monoclinic
_space_group_IT_number 14
_space_group_name_Hall '-P 2ybc'
_space_group_name_H-M_alt 'P 1 21/c 1'
_symmetry_space_group_name_Hall '-P 2ybc'
_symmetry_space_group_name_H-M 'P 1 21/c 1'
_atom_sites_solution_hydrogens geom
_audit_creation_method SHELXL-2013
_audit_update_record
;
2018-05-22 deposited with the CCDC.
2018-08-08 downloaded from the CCDC.
;
_cell_angle_alpha 90
_cell_angle_beta 103.856(4)
_cell_angle_gamma 90
_cell_formula_units_Z 4
_cell_length_a 9.962(3)
_cell_length_b 12.927(3)
_cell_length_c 13.826(4)
_cell_measurement_reflns_used 3134
_cell_measurement_temperature 293(2)
_cell_measurement_theta_max 26.41
_cell_measurement_theta_min 2.36
_cell_volume 1728.7(8)
_computing_structure_refinement 'SHELXL-2013 (Sheldrick, 2013)'
_diffrn_ambient_temperature 293(2)
_diffrn_measured_fraction_theta_full 0.992
_diffrn_measured_fraction_theta_max 0.994
_diffrn_measurement_device_type 'Bruker SMARTAPEX II'
_diffrn_measurement_method '\w scans'
_diffrn_radiation_type MoK\a
_diffrn_radiation_wavelength 0.71073
_diffrn_reflns_av_R_equivalents 0.0417
_diffrn_reflns_av_unetI/netI 0.0467
_diffrn_reflns_Laue_measured_fraction_full 0.992
_diffrn_reflns_Laue_measured_fraction_max 0.994
_diffrn_reflns_limit_h_max 12
_diffrn_reflns_limit_h_min -12
_diffrn_reflns_limit_k_max 13
_diffrn_reflns_limit_k_min -16
_diffrn_reflns_limit_l_max 17
_diffrn_reflns_limit_l_min -17
_diffrn_reflns_number 14622
_diffrn_reflns_point_group_measured_fraction_full 0.992
_diffrn_reflns_point_group_measured_fraction_max 0.994
_diffrn_reflns_theta_full 25.242
_diffrn_reflns_theta_max 27.481
_diffrn_reflns_theta_min 2.630
_exptl_absorpt_coefficient_mu 9.831
_exptl_absorpt_correction_T_max 0.134
_exptl_absorpt_correction_T_min 0.096
_exptl_absorpt_correction_type multi-scan
_exptl_absorpt_process_details SADABS
_exptl_crystal_colour colorless
_exptl_crystal_density_diffrn 2.303
_exptl_crystal_density_method 'not measured'
_exptl_crystal_description block
_exptl_crystal_F_000 1120
_exptl_crystal_size_max 0.27
_exptl_crystal_size_mid 0.23
_exptl_crystal_size_min 0.21
_refine_diff_density_max 0.615
_refine_diff_density_min -1.411
_refine_diff_density_rms 0.171
_refine_ls_extinction_method none
_refine_ls_goodness_of_fit_ref 1.015
_refine_ls_hydrogen_treatment constr
_refine_ls_matrix_type full
_refine_ls_number_parameters 262
_refine_ls_number_reflns 3939
_refine_ls_number_restraints 0
_refine_ls_restrained_S_all 1.015
_refine_ls_R_factor_all 0.0379
_refine_ls_R_factor_gt 0.0304
_refine_ls_shift/su_max 0.002
_refine_ls_shift/su_mean 0.000
_refine_ls_structure_factor_coef Fsqd
_refine_ls_weighting_details
;
 w=1/[\s^2^(Fo^2^)+(0.0270P)^2^]
 where P=(Fo^2^+2Fc^2^)/3
;
_refine_ls_weighting_scheme calc
_refine_ls_wR_factor_gt 0.0612
_refine_ls_wR_factor_ref 0.0649
_reflns_Friedel_coverage 0.000
_reflns_number_gt 3566
_reflns_number_total 3939
_reflns_threshold_expression 'I > 2\s(I)'
_cod_data_source_file c8nj02846j2.cif
_cod_data_source_block p2
_cod_depositor_comments 'Adding full bibliography for 7057624--7057627.cif.'
_cod_database_code 7057624
_shelx_space_group_comment
;
The symmetry employed for this shelxl refinement is uniquely defined
by the following loop, which should always be used as a source of
symmetry information in preference to the above space-group names.
They are only intended as comments.
;
_shelxl_version_number 2013-2

loop_
_space_group_symop_operation_xyz
'x, y, z'
'-x, y+1/2, -z+1/2'
'-x, -y, -z'
'x, -y-1/2, z-1/2'

loop_
_atom_site_label
_atom_site_type_symbol
_atom_site_fract_x
_atom_site_fract_y
_atom_site_fract_z
_atom_site_U_iso_or_equiv
_atom_site_adp_type
_atom_site_occupancy
_atom_site_site_symmetry_order
_atom_site_calc_flag
_atom_site_refinement_flags_posn
_atom_site_refinement_flags_adp
Pb1 Pb 0.69888(2) 0.46918(2) 0.04404(2) 0.02608(7) Uani 1 1 d . .
F3 F 0.2600(4) -0.1011(3) 0.0908(2) 0.0620(10) Uani 1 1 d . .
F1 F 0.3686(3) 0.1477(2) -0.1214(2) 0.0500(9) Uani 1 1 d . .
F2 F 0.2454(4) -0.0311(3) -0.0943(3) 0.0644(11) Uani 1 1 d . .
F4 F 0.5199(3) 0.1898(2) 0.2254(2) 0.0393(7) Uani 1 1 d . .
O1 O 0.4283(4) 0.3410(3) -0.0189(3) 0.0426(9) Uani 1 1 d . .
O2 O 0.6304(4) 0.2957(3) 0.0812(3) 0.0421(9) Uani 1 1 d . .
O3 O 0.5097(4) -0.0107(3) 0.3266(3) 0.0438(10) Uani 1 1 d . .
O4 O 0.2803(4) 0.0001(3) 0.2883(3) 0.0441(10) Uani 1 1 d . .
N1 N 0.9223(4) 0.5817(3) 0.0979(3) 0.0289(9) Uani 1 1 d . .
N2 N 0.9304(4) 0.3737(3) 0.1051(3) 0.0300(9) Uani 1 1 d . .
C11 C 1.1723(6) 0.2650(5) 0.1798(4) 0.0469(15) Uani 1 1 d . .
H11A H 1.2525 0.2286 0.2084 0.056 Uiso 1 1 calc R U
C2 C 0.3763(5) 0.1161(4) -0.0276(3) 0.0314(11) Uani 1 1 d . .
C16 C 1.1497(6) 0.7060(5) 0.1728(4) 0.0469(15) Uani 1 1 d . .
H16A H 1.2261 0.7473 0.1994 0.056 Uiso 1 1 calc R U
C3 C 0.3143(6) 0.0245(4) -0.0143(4) 0.0370(13) Uani 1 1 d . .
C8 C 0.5064(5) 0.2800(4) 0.0359(4) 0.0283(10) Uani 1 1 d . .
C9 C 0.9330(5) 0.2697(4) 0.1061(4) 0.0383(12) Uani 1 1 d . .
H9A H 0.8506 0.2345 0.0812 0.046 Uiso 1 1 calc R U
C4 C 0.3235(6) -0.0119(4) 0.0808(4) 0.0357(12) Uani 1 1 d . .
C7 C 0.3981(6) 0.0066(4) 0.2688(4) 0.0318(11) Uani 1 1 d . .
C1 C 0.4473(4) 0.1742(3) 0.0520(3) 0.0247(10) Uani 1 1 d . .
C12 C 1.1743(5) 0.3702(5) 0.1752(4) 0.0399(13) Uani 1 1 d . .
H12A H 1.2572 0.4059 0.1960 0.048 Uiso 1 1 calc R U
C15 C 1.1620(5) 0.5987(5) 0.1737(4) 0.0404(13) Uani 1 1 d . .
H15A H 1.2476 0.5678 0.1987 0.049 Uiso 1 1 calc R U
C5 C 0.3942(5) 0.0420(3) 0.1634(4) 0.0279(10) Uani 1 1 d . .
C6 C 0.4558(4) 0.1332(3) 0.1456(3) 0.0245(10) Uani 1 1 d . .
C18 C 0.9124(5) 0.6850(4) 0.0958(4) 0.0378(12) Uani 1 1 d . .
H18A H 0.8263 0.7142 0.0687 0.045 Uiso 1 1 calc R U
C13 C 1.0518(5) 0.4239(4) 0.1393(3) 0.0283(10) Uani 1 1 d . .
C14 C 1.0459(5) 0.5382(4) 0.1371(3) 0.0297(11) Uani 1 1 d . .
C17 C 1.0221(6) 0.7506(4) 0.1315(4) 0.0445(14) Uani 1 1 d . .
H17A H 1.0110 0.8220 0.1281 0.053 Uiso 1 1 calc R U
C10 C 1.0502(6) 0.2127(5) 0.1417(4) 0.0448(14) Uani 1 1 d . .
H10A H 1.0476 0.1408 0.1402 0.054 Uiso 1 1 calc R U

loop_
_atom_site_aniso_label
_atom_site_aniso_U_11
_atom_site_aniso_U_22
_atom_site_aniso_U_33
_atom_site_aniso_U_23
_atom_site_aniso_U_13
_atom_site_aniso_U_12
Pb1 0.02028(10) 0.02727(12) 0.02862(11) -0.00012(7) 0.00176(7) -0.00060(7)
F3 0.081(3) 0.042(2) 0.063(2) 0.0020(17) 0.0178(19) -0.035(2)
F1 0.076(2) 0.047(2) 0.0231(15) 0.0058(14) 0.0044(14) -0.0101(18)
F2 0.097(3) 0.051(2) 0.038(2) -0.0159(16) 0.0013(19) -0.034(2)
F4 0.0415(17) 0.0410(18) 0.0303(15) -0.0037(13) -0.0011(12) -0.0113(14)
O1 0.044(2) 0.0283(19) 0.049(2) 0.0068(17) -0.0009(17) 0.0027(18)
O2 0.0277(19) 0.029(2) 0.065(3) 0.0070(18) 0.0024(17) -0.0075(16)
O3 0.036(2) 0.054(3) 0.039(2) 0.0137(18) 0.0055(17) 0.0022(19)
O4 0.041(2) 0.058(2) 0.040(2) 0.0127(18) 0.0229(18) 0.0066(19)
N1 0.023(2) 0.035(2) 0.029(2) 0.0017(18) 0.0075(16) -0.0028(19)
N2 0.023(2) 0.036(2) 0.031(2) 0.0020(18) 0.0076(16) 0.0031(18)
C11 0.036(3) 0.052(4) 0.053(4) 0.004(3) 0.010(3) 0.024(3)
C2 0.035(3) 0.032(3) 0.026(2) 0.001(2) 0.005(2) 0.001(2)
C16 0.039(3) 0.051(4) 0.046(3) 0.005(3) 0.000(3) -0.020(3)
C3 0.053(4) 0.026(3) 0.027(3) -0.008(2) 0.000(2) -0.007(2)
C8 0.032(3) 0.019(2) 0.035(3) 0.004(2) 0.012(2) 0.000(2)
C9 0.032(3) 0.033(3) 0.050(3) -0.002(2) 0.009(2) 0.004(2)
C4 0.042(3) 0.027(3) 0.040(3) 0.002(2) 0.012(2) -0.010(2)
C7 0.039(3) 0.028(3) 0.030(3) 0.005(2) 0.011(2) -0.001(2)
C1 0.021(2) 0.022(2) 0.031(2) 0.0029(19) 0.0060(18) 0.0002(19)
C12 0.024(3) 0.056(4) 0.037(3) 0.003(3) 0.002(2) 0.006(3)
C15 0.024(3) 0.056(4) 0.036(3) 0.014(3) -0.002(2) -0.009(3)
C5 0.024(2) 0.026(3) 0.035(3) 0.005(2) 0.009(2) 0.003(2)
C6 0.020(2) 0.024(2) 0.028(2) -0.0020(19) 0.0025(17) 0.0029(19)
C18 0.031(3) 0.036(3) 0.047(3) 0.005(2) 0.009(2) 0.001(2)
C13 0.025(2) 0.036(3) 0.023(2) 0.003(2) 0.0047(18) -0.004(2)
C14 0.024(2) 0.044(3) 0.021(2) 0.007(2) 0.0058(19) 0.000(2)
C17 0.047(3) 0.040(3) 0.046(3) 0.004(3) 0.010(3) -0.013(3)
C10 0.043(3) 0.041(3) 0.051(4) 0.004(3) 0.013(3) 0.013(3)

loop_
_atom_type_symbol
_atom_type_description
_atom_type_scat_dispersion_real
_atom_type_scat_dispersion_imag
_atom_type_scat_source
C C 0.0033 0.0016 'International Tables Vol C Tables 4.2.6.8 and 6.1.1.4'
H H 0.0000 0.0000 'International Tables Vol C Tables 4.2.6.8 and 6.1.1.4'
N N 0.0061 0.0033 'International Tables Vol C Tables 4.2.6.8 and 6.1.1.4'
O O 0.0106 0.0060 'International Tables Vol C Tables 4.2.6.8 and 6.1.1.4'
Pb Pb -3.3944 10.1111 'International Tables Vol C Tables 4.2.6.8 and 6.1.1.4'
F F 0.0171 0.0103 'International Tables Vol C Tables 4.2.6.8 and 6.1.1.4'

loop_
_geom_angle_atom_site_label_1
_geom_angle_atom_site_label_2
_geom_angle_atom_site_label_3
_geom_angle
_geom_angle_site_symmetry_1
_geom_angle_site_symmetry_3
O4 Pb1 O2 84.83(13) 2_655 .
O4 Pb1 N2 84.00(13) 2_655 .
O2 Pb1 N2 76.31(12) . .
O4 Pb1 N1 75.67(12) 2_655 .
O2 Pb1 N1 135.65(12) . .
N2 Pb1 N1 62.49(13) . .
O4 Pb1 O1 84.27(13) 2_655 3_665
O2 Pb1 O1 134.91(12) . 3_665
N2 Pb1 O1 145.12(12) . 3_665
N1 Pb1 O1 82.78(12) . 3_665
C8 O1 Pb1 148.6(3) . 3_665
C8 O2 Pb1 109.5(3) . .
C7 O4 Pb1 111.0(3) . 2_645
C18 N1 C14 118.8(4) . .
C18 N1 Pb1 119.7(3) . .
C14 N1 Pb1 121.2(3) . .
C9 N2 C13 117.5(4) . .
C9 N2 Pb1 119.8(3) . .
C13 N2 Pb1 122.7(3) . .
C12 C11 C10 119.4(5) . .
C12 C11 H11A 120.3 . .
C10 C11 H11A 120.3 . .
F1 C2 C3 118.0(4) . .
F1 C2 C1 120.3(4) . .
C3 C2 C1 121.7(4) . .
C17 C16 C15 119.2(5) . .
C17 C16 H16A 120.4 . .
C15 C16 H16A 120.4 . .
F2 C3 C2 120.3(5) . .
F2 C3 C4 120.0(5) . .
C2 C3 C4 119.7(5) . .
O1 C8 O2 127.0(4) . .
O1 C8 C1 117.0(4) . .
O2 C8 C1 116.0(4) . .
N2 C9 C10 123.7(5) . .
N2 C9 H9A 118.1 . .
C10 C9 H9A 118.1 . .
F3 C4 C5 120.7(5) . .
F3 C4 C3 117.9(5) . .
C5 C4 C3 121.4(5) . .
O3 C7 O4 126.3(5) . .
O3 C7 C5 119.4(5) . .
O4 C7 C5 114.2(4) . .
C2 C1 C6 116.3(4) . .
C2 C1 C8 120.9(4) . .
C6 C1 C8 122.7(4) . .
C11 C12 C13 119.7(5) . .
C11 C12 H12A 120.2 . .
C13 C12 H12A 120.2 . .
C14 C15 C16 119.7(5) . .
C14 C15 H15A 120.2 . .
C16 C15 H15A 120.2 . .
C6 C5 C4 116.5(4) . .
C6 C5 C7 121.2(4) . .
C4 C5 C7 122.2(4) . .
F4 C6 C5 117.5(4) . .
F4 C6 C1 117.9(4) . .
C5 C6 C1 124.4(4) . .
N1 C18 C17 123.9(5) . .
N1 C18 H18A 118.0 . .
C17 C18 H18A 118.0 . .
N2 C13 C12 121.3(5) . .
N2 C13 C14 116.4(4) . .
C12 C13 C14 122.3(4) . .
N1 C14 C15 120.9(5) . .
N1 C14 C13 117.0(4) . .
C15 C14 C13 122.1(4) . .
C18 C17 C16 117.5(5) . .
C18 C17 H17A 121.3 . .
C16 C17 H17A 121.3 . .
C9 C10 C11 118.2(5) . .
C9 C10 H10A 120.9 . .
C11 C10 H10A 120.9 . .

loop_
_geom_bond_atom_site_label_1
_geom_bond_atom_site_label_2
_geom_bond_distance
_geom_bond_site_symmetry_2
Pb1 O4 2.312(4) 2_655
Pb1 O2 2.435(3) .
Pb1 N2 2.573(4) .
Pb1 N1 2.613(4) .
Pb1 O1 2.745(4) 3_665
F3 C4 1.338(5) .
F1 C2 1.344(5) .
F2 C3 1.360(6) .
F4 C6 1.350(5) .
O1 C8 1.234(6) .
O1 Pb1 2.745(4) 3_665
O2 C8 1.260(6) .
O3 C7 1.224(6) .
O4 C7 1.269(6) .
O4 Pb1 2.312(4) 2_645
N1 C18 1.339(6) .
N1 C14 1.345(6) .
N2 C9 1.345(6) .
N2 C13 1.354(6) .
C11 C12 1.362(7) .
C11 C10 1.381(8) .
C11 H11A 0.9300 .
C2 C3 1.367(7) .
C2 C1 1.379(6) .
C16 C17 1.388(8) .
C16 C15 1.392(8) .
C16 H16A 0.9300 .
C3 C4 1.379(7) .
C8 C1 1.526(6) .
C9 C10 1.368(7) .
C9 H9A 0.9300 .
C4 C5 1.378(7) .
C7 C5 1.520(7) .
C1 C6 1.383(6) .
C12 C13 1.388(6) .
C12 H12A 0.9300 .
C15 C14 1.388(7) .
C15 H15A 0.9300 .
C5 C6 1.378(6) .
C18 C17 1.377(7) .
C18 H18A 0.9300 .
C13 C14 1.478(7) .
C17 H17A 0.9300 .
C10 H10A 0.9300 .

loop_
_geom_torsion_atom_site_label_1
_geom_torsion_atom_site_label_2
_geom_torsion_atom_site_label_3
_geom_torsion_atom_site_label_4
_geom_torsion
_geom_torsion_site_symmetry_1
F1 C2 C3 F2 -1.0(8) .
C1 C2 C3 F2 -179.8(5) .
F1 C2 C3 C4 178.1(5) .
C1 C2 C3 C4 -0.7(8) .
Pb1 O1 C8 O2 -56.9(9) 3_665
Pb1 O1 C8 C1 122.5(5) 3_665
Pb1 O2 C8 O1 -0.3(7) .
Pb1 O2 C8 C1 -179.7(3) .
C13 N2 C9 C10 1.6(8) .
Pb1 N2 C9 C10 -176.8(4) .
F2 C3 C4 F3 -1.7(8) .
C2 C3 C4 F3 179.2(5) .
F2 C3 C4 C5 179.1(5) .
C2 C3 C4 C5 0.0(9) .
Pb1 O4 C7 O3 6.7(7) 2_645
Pb1 O4 C7 C5 -171.7(3) 2_645
F1 C2 C1 C6 -176.8(4) .
C3 C2 C1 C6 1.9(7) .
F1 C2 C1 C8 5.9(7) .
C3 C2 C1 C8 -175.3(5) .
O1 C8 C1 C2 48.8(6) .
O2 C8 C1 C2 -131.7(5) .
O1 C8 C1 C6 -128.2(5) .
O2 C8 C1 C6 51.2(6) .
C10 C11 C12 C13 4.9(8) .
C17 C16 C15 C14 -2.5(8) .
F3 C4 C5 C6 -179.8(5) .
C3 C4 C5 C6 -0.6(8) .
F3 C4 C5 C7 -3.0(8) .
C3 C4 C5 C7 176.2(5) .
O3 C7 C5 C6 -61.4(7) .
O4 C7 C5 C6 117.1(5) .
O3 C7 C5 C4 122.0(6) .
O4 C7 C5 C4 -59.5(7) .
C4 C5 C6 F4 176.9(4) .
C7 C5 C6 F4 0.1(6) .
C4 C5 C6 C1 2.0(7) .
C7 C5 C6 C1 -174.8(4) .
C2 C1 C6 F4 -177.5(4) .
C8 C1 C6 F4 -0.3(6) .
C2 C1 C6 C5 -2.7(7) .
C8 C1 C6 C5 174.5(4) .
C14 N1 C18 C17 0.2(8) .
Pb1 N1 C18 C17 173.6(4) .
C9 N2 C13 C12 -0.8(7) .
Pb1 N2 C13 C12 177.6(3) .
C9 N2 C13 C14 179.8(4) .
Pb1 N2 C13 C14 -1.8(5) .
C11 C12 C13 N2 -2.5(8) .
C11 C12 C13 C14 176.9(5) .
C18 N1 C14 C15 -0.9(7) .
Pb1 N1 C14 C15 -174.2(3) .
C18 N1 C14 C13 179.1(4) .
Pb1 N1 C14 C13 5.8(5) .
C16 C15 C14 N1 2.1(8) .
C16 C15 C14 C13 -177.9(5) .
N2 C13 C14 N1 -2.7(6) .
C12 C13 C14 N1 178.0(4) .
N2 C13 C14 C15 177.4(4) .
C12 C13 C14 C15 -2.0(7) .
N1 C18 C17 C16 -0.7(8) .
C15 C16 C17 C18 1.8(8) .
N2 C9 C10 C11 0.8(8) .
C12 C11 C10 C9 -4.1(8) .
